data_7208034
loop_
_publ_author_name
'Sun, Jian-Ke'
'Wang, Peng'
'Yao, Qing-Xia'
'Chen, Yong-Juan'
'Li, Zhao-Hui'
'Zhang, Yong-Fan'
'Wu, Li-Ming'
'Zhang, Jie'

_publ_section_title
;
 Solvent- and anion-controlled photochromism of viologen-based
 metal--organic hybrid materials
;
_journal_issue 24
_journal_name_full 'Journal of Materials Chemistry'
_journal_page_first 12212
_journal_paper_doi 10.1039/c2jm30558e
_journal_volume 22
_journal_year 2012
_chemical_formula_moiety 'C26 H26 Cd N8 O7'
_chemical_formula_sum 'C26 H26 Cd N8 O7'
_chemical_formula_weight 674.95
_chemical_name_systematic
;
?
;
_space_group_IT_number 14
_symmetry_cell_setting monoclinic
_symmetry_space_group_name_Hall '-P 2ybc'
_symmetry_space_group_name_H-M 'P 1 21/c 1'
_atom_sites_solution_hydrogens geom
_atom_sites_solution_primary direct
_atom_sites_solution_secondary difmap
_audit_creation_method SHELXL-97
_cell_angle_alpha 90.00
_cell_angle_beta 115.571(3)
_cell_angle_gamma 90.00
_cell_formula_units_Z 4
_cell_length_a 16.687(5)
_cell_length_b 10.020(2)
_cell_length_c 17.913(5)
_cell_measurement_reflns_used 6157
_cell_measurement_temperature 293(2)
_cell_measurement_theta_max 27.4797
_cell_measurement_theta_min 3.0038
_cell_volume 2701.8(12)
_computing_structure_refinement 'SHELXL-97 (Sheldrick, 1997)'
_computing_structure_solution 'SHELXS-97 (Sheldrick, 1990)'
_diffrn_ambient_temperature 293(2)
_diffrn_measured_fraction_theta_full 0.980
_diffrn_measured_fraction_theta_max 0.980
_diffrn_measurement_device_type 'Saturn 70'
_diffrn_measurement_method CCD_Profile_fitting
_diffrn_radiation_monochromator graphite
_diffrn_radiation_source 'fine-focus sealed tube'
_diffrn_radiation_type MoK\a
_diffrn_radiation_wavelength 0.71073
_diffrn_reflns_av_R_equivalents 0.0314
_diffrn_reflns_av_sigmaI/netI 0.0335
_diffrn_reflns_limit_h_max 21
_diffrn_reflns_limit_h_min -21
_diffrn_reflns_limit_k_max 12
_diffrn_reflns_limit_k_min -13
_diffrn_reflns_limit_l_max 23
_diffrn_reflns_limit_l_min -20
_diffrn_reflns_number 20306
_diffrn_reflns_theta_full 27.48
_diffrn_reflns_theta_max 27.48
_diffrn_reflns_theta_min 2.47
_diffrn_standards_decay_% <1.0
_exptl_absorpt_coefficient_mu 0.870
_exptl_absorpt_correction_T_max 1.0000
_exptl_absorpt_correction_T_min 0.7560
_exptl_absorpt_correction_type multi-scan
_exptl_crystal_colour Green
_exptl_crystal_density_diffrn 1.659
_exptl_crystal_density_method 'not measured'
_exptl_crystal_description Prism
_exptl_crystal_F_000 1368
_exptl_crystal_size_max 0.15
_exptl_crystal_size_mid 0.10
_exptl_crystal_size_min 0.08
_refine_diff_density_max 0.708
_refine_diff_density_min -0.502
_refine_diff_density_rms 0.070
_refine_ls_extinction_method none
_refine_ls_goodness_of_fit_ref 1.106
_refine_ls_hydrogen_treatment geom
_refine_ls_matrix_type full
_refine_ls_number_parameters 379
_refine_ls_number_reflns 6067
_refine_ls_number_restraints 0
_refine_ls_restrained_S_all 1.106
_refine_ls_R_factor_all 0.0503
_refine_ls_R_factor_gt 0.0388
_refine_ls_shift/su_max 0.001
_refine_ls_shift/su_mean 0.000
_refine_ls_structure_factor_coef Fsqd
_refine_ls_weighting_details 'calc w=1/[\s^2^(Fo^2^)+(0.0605P)^2^+0.3515P] where P=(Fo^2^+2Fc^2^)/3'
_refine_ls_weighting_scheme calc
_refine_ls_wR_factor_gt 0.1026
_refine_ls_wR_factor_ref 0.1101
_reflns_number_gt 4933
_reflns_number_total 6067
_reflns_threshold_expression >2sigma(I)
_cod_data_source_file c2jm30558e.txt
_cod_data_source_block CdN3
_cod_depositor_comments
;
The following automatic conversions were performed:

'_exptl_absorpt_correction_type' value 'Multi-scan' changed to
'multi-scan' according to
/home/saulius/struct/CIF-dictionaries/cif_core.dic dictionary named
'cif_core.dic' version 2.4.1 from 2010-06-29.

Automatic conversion script
Id: cif_fix_values 1715 2011-07-08 13:25:40Z adriana 
;
_cod_original_sg_symbol_H-M P21/c
_cod_database_code 7208034

loop_
_symmetry_equiv_pos_as_xyz
'x, y, z'
'-x, y+1/2, -z+1/2'
'-x, -y, -z'
'x, -y-1/2, z-1/2'

loop_
_atom_site_label
_atom_site_type_symbol
_atom_site_fract_x
_atom_site_fract_y
_atom_site_fract_z
_atom_site_U_iso_or_equiv
_atom_site_adp_type
_atom_site_occupancy
_atom_site_symmetry_multiplicity
_atom_site_calc_flag
_atom_site_refinement_flags
Cd1 Cd -0.736201(14) 0.77565(2) 0.979454(12) 0.04332(10) Uani 1 1 d .
O1 O -0.72848(15) 0.8166(2) 0.85212(12) 0.0516(5) Uani 1 1 d .
O1W O -1.0634(2) 0.7125(3) 1.06934(17) 0.0787(8) Uani 1 1 d .
H1B H -1.0414 0.6802 1.0383 0.094 Uiso 1 1 d R
H1A H -1.1197 0.7084 1.0492 0.094 Uiso 1 1 d R
N1 N -0.39349(13) 0.9653(2) 0.72374(12) 0.0331(4) Uani 1 1 d .
C1 C -0.66918(17) 0.9024(2) 0.88599(15) 0.0351(5) Uani 1 1 d .
O2 O -0.64870(13) 0.94329(19) 0.95851(11) 0.0421(4) Uani 1 1 d .
O2W O -0.7583(2) 0.3680(3) 1.02936(17) 0.0962(10) Uani 1 1 d .
H2A H -0.7555 0.3955 0.9857 0.115 Uiso 1 1 d R
H2B H -0.7245 0.3001 1.0415 0.115 Uiso 1 1 d R
N2 N -0.07542(14) 0.4986(2) 0.73699(13) 0.0339(4) Uani 1 1 d .
C2 C -0.61902(15) 0.9560(2) 0.84008(14) 0.0296(5) Uani 1 1 d .
O3 O 0.26590(14) 0.6792(2) 0.61381(12) 0.0487(5) Uani 1 1 d .
O3W O -0.62918(17) 0.1907(2) 1.03801(15) 0.0665(6) Uani 1 1 d .
H3A H -0.5915 0.2347 1.0278 0.080 Uiso 1 1 d R
H3B H -0.6282 0.1127 1.0197 0.080 Uiso 1 1 d R
N3 N -0.6209(2) 0.6292(3) 1.02461(18) 0.0655(8) Uani 1 1 d .
C3 C -0.63916(17) 0.9126(3) 0.76008(15) 0.0358(5) Uani 1 1 d .
H3 H -0.6881 0.8544 0.7324 0.043 Uiso 1 1 calc R
O4 O 0.17798(14) 0.5665(2) 0.50315(12) 0.0507(5) Uani 1 1 d .
N4 N -0.5619(2) 0.6508(2) 1.00663(15) 0.0516(6) Uani 1 1 d .
C4 C -0.54867(17) 1.0430(2) 0.87934(15) 0.0349(5) Uani 1 1 d .
H4 H -0.5357 1.0747 0.9333 0.042 Uiso 1 1 calc R
N5 N -0.5048(2) 0.6674(3) 0.9878(2) 0.0727(9) Uani 1 1 d .
C5 C -0.58802(18) 0.9540(3) 0.72083(15) 0.0388(6) Uani 1 1 d .
H5 H -0.6026 0.9254 0.6659 0.047 Uiso 1 1 calc R
N6 N -0.8499(2) 0.6295(3) 0.9365(2) 0.0733(9) Uani 1 1 d .
C6 C -0.49680(17) 1.0841(3) 0.83982(15) 0.0369(5) Uani 1 1 d .
H6 H -0.4488 1.1441 0.8668 0.044 Uiso 1 1 calc R
N7 N -0.88983(19) 0.6249(2) 0.97772(17) 0.0540(6) Uani 1 1 d .
C7 C -0.51539(16) 1.0373(2) 0.76139(15) 0.0330(5) Uani 1 1 d .
N8 N -0.9286(2) 0.6193(4) 1.0162(2) 0.0779(9) Uani 1 1 d .
C8 C -0.45593(19) 1.0758(3) 0.72120(18) 0.0419(6) Uani 1 1 d .
H8A H -0.4207 1.1552 0.7497 0.050 Uiso 1 1 calc R
H8B H -0.4932 1.1005 0.6628 0.050 Uiso 1 1 calc R
C9 C -0.36332(18) 0.8766(3) 0.78514(16) 0.0404(6) Uani 1 1 d .
H9 H -0.3842 0.8791 0.8268 0.048 Uiso 1 1 calc R
C10 C -0.3651(2) 0.9629(3) 0.66469(18) 0.0551(8) Uani 1 1 d .
H10 H -0.3877 1.0258 0.6208 0.066 Uiso 1 1 calc R
C11 C -0.30189(19) 0.7809(2) 0.78884(17) 0.0378(6) Uani 1 1 d .
H11 H -0.2812 0.7179 0.8327 0.045 Uiso 1 1 calc R
C12 C -0.3037(2) 0.8705(3) 0.66650(18) 0.0563(8) Uani 1 1 d .
H12 H -0.2836 0.8711 0.6243 0.068 Uiso 1 1 calc R
C13 C -0.27061(16) 0.7768(2) 0.72902(15) 0.0301(5) Uani 1 1 d .
C14 C -0.20312(15) 0.6777(2) 0.73215(14) 0.0300(5) Uani 1 1 d .
C15 C -0.15614(19) 0.5996(3) 0.80226(16) 0.0419(6) Uani 1 1 d .
H15 H -0.1681 0.6077 0.8494 0.050 Uiso 1 1 calc R
C16 C -0.18333(17) 0.6600(3) 0.66484(15) 0.0384(6) Uani 1 1 d .
H16 H -0.2141 0.7108 0.6159 0.046 Uiso 1 1 calc R
C17 C -0.09305(19) 0.5116(3) 0.80319(17) 0.0426(6) Uani 1 1 d .
H17 H -0.0613 0.4591 0.8511 0.051 Uiso 1 1 calc R
C18 C -0.11974(18) 0.5700(3) 0.66842(16) 0.0390(6) Uani 1 1 d .
H18 H -0.1072 0.5584 0.6219 0.047 Uiso 1 1 calc R
C19 C -0.0078(2) 0.3976(3) 0.73922(19) 0.0456(7) Uani 1 1 d .
H19A H -0.0386 0.3157 0.7099 0.055 Uiso 1 1 calc R
H19B H 0.0308 0.3735 0.7974 0.055 Uiso 1 1 calc R
C20 C 0.04902(17) 0.4509(2) 0.69919(16) 0.0349(5) Uani 1 1 d .
C21 C 0.03936(17) 0.3970(3) 0.62423(16) 0.0377(5) Uani 1 1 d .
H21 H -0.0020 0.3271 0.5993 0.045 Uiso 1 1 calc R
C22 C 0.11029(19) 0.5516(3) 0.73546(16) 0.0427(6) Uani 1 1 d .
H22 H 0.1179 0.5876 0.7872 0.051 Uiso 1 1 calc R
C23 C 0.08993(16) 0.4451(3) 0.58586(15) 0.0352(5) Uani 1 1 d .
H23 H 0.0830 0.4084 0.5345 0.042 Uiso 1 1 calc R
C24 C 0.16063(18) 0.6003(3) 0.69719(16) 0.0403(6) Uani 1 1 d .
H24 H 0.2020 0.6703 0.7223 0.048 Uiso 1 1 calc R
C25 C 0.15077(16) 0.5472(2) 0.62234(14) 0.0321(5) Uani 1 1 d .
C26 C 0.20271(17) 0.6016(3) 0.57778(16) 0.0372(5) Uani 1 1 d .

loop_
_atom_site_aniso_label
_atom_site_aniso_U_11
_atom_site_aniso_U_22
_atom_site_aniso_U_33
_atom_site_aniso_U_23
_atom_site_aniso_U_13
_atom_site_aniso_U_12
Cd1 0.05250(16) 0.04645(15) 0.04315(14) -0.00017(8) 0.03209(11) -0.00171(9)
O1 0.0605(13) 0.0610(12) 0.0402(10) -0.0070(10) 0.0283(10) -0.0230(11)
O1W 0.095(2) 0.0857(19) 0.0700(17) 0.0182(14) 0.0495(16) 0.0250(15)
N1 0.0344(11) 0.0379(11) 0.0314(10) 0.0019(9) 0.0184(8) 0.0024(9)
C1 0.0366(13) 0.0367(12) 0.0358(13) 0.0040(10) 0.0191(10) 0.0033(10)
O2 0.0498(11) 0.0497(11) 0.0343(9) -0.0048(8) 0.0253(8) -0.0061(9)
O2W 0.111(3) 0.086(2) 0.088(2) 0.0238(15) 0.0402(19) 0.0391(17)
N2 0.0351(11) 0.0376(11) 0.0365(11) 0.0026(9) 0.0226(9) 0.0017(9)
C2 0.0310(12) 0.0314(11) 0.0286(11) 0.0013(9) 0.0151(9) 0.0041(9)
O3 0.0472(11) 0.0627(12) 0.0409(10) -0.0061(10) 0.0234(9) -0.0189(10)
O3W 0.0801(17) 0.0590(13) 0.0736(16) -0.0090(12) 0.0457(14) 0.0045(12)
N3 0.095(2) 0.0578(16) 0.0634(18) 0.0205(14) 0.0529(18) 0.0269(16)
C3 0.0365(13) 0.0379(12) 0.0342(12) -0.0051(10) 0.0164(10) -0.0007(10)
O4 0.0615(13) 0.0633(12) 0.0396(10) -0.0126(9) 0.0334(10) -0.0170(10)
N4 0.0634(17) 0.0453(14) 0.0413(13) -0.0075(11) 0.0181(12) 0.0122(12)
C4 0.0379(13) 0.0408(13) 0.0277(11) -0.0030(10) 0.0157(10) 0.0013(11)
N5 0.0587(18) 0.0647(18) 0.099(2) -0.0217(18) 0.0386(18) -0.0040(15)
C5 0.0456(15) 0.0436(14) 0.0310(12) -0.0072(11) 0.0202(11) 0.0018(11)
N6 0.092(2) 0.082(2) 0.0690(19) -0.0255(16) 0.0569(18) -0.0361(18)
C6 0.0342(13) 0.0421(13) 0.0365(13) -0.0038(11) 0.0172(10) -0.0031(11)
N7 0.0602(17) 0.0470(13) 0.0590(16) 0.0012(12) 0.0296(14) -0.0091(12)
C7 0.0349(13) 0.0338(12) 0.0351(12) 0.0054(10) 0.0197(10) 0.0095(10)
N8 0.086(2) 0.082(2) 0.095(2) 0.0064(18) 0.067(2) -0.0097(18)
C8 0.0504(16) 0.0372(13) 0.0510(15) 0.0092(12) 0.0339(13) 0.0105(12)
C9 0.0466(15) 0.0450(14) 0.0424(14) 0.0106(12) 0.0313(12) 0.0090(12)
C10 0.070(2) 0.0665(19) 0.0437(15) 0.0221(14) 0.0384(15) 0.0287(16)
C11 0.0428(14) 0.0403(14) 0.0393(14) 0.0093(11) 0.0262(12) 0.0073(11)
C12 0.072(2) 0.073(2) 0.0405(15) 0.0190(15) 0.0400(15) 0.0324(17)
C13 0.0294(12) 0.0355(12) 0.0277(11) -0.0032(9) 0.0146(9) -0.0007(9)
C14 0.0289(11) 0.0350(11) 0.0279(11) -0.0042(9) 0.0141(9) -0.0038(9)
C15 0.0496(15) 0.0523(15) 0.0328(12) 0.0081(12) 0.0264(12) 0.0105(13)
C16 0.0403(14) 0.0507(15) 0.0272(11) 0.0032(11) 0.0173(10) 0.0069(12)
C17 0.0481(16) 0.0495(15) 0.0391(14) 0.0136(12) 0.0273(12) 0.0117(12)
C18 0.0426(14) 0.0487(14) 0.0326(12) 0.0034(11) 0.0228(11) 0.0071(12)
C19 0.0563(17) 0.0378(13) 0.0609(17) 0.0128(13) 0.0426(15) 0.0138(12)
C20 0.0364(13) 0.0358(12) 0.0396(13) 0.0075(10) 0.0232(11) 0.0077(10)
C21 0.0374(13) 0.0378(13) 0.0411(13) -0.0034(11) 0.0200(11) -0.0033(10)
C22 0.0518(16) 0.0470(15) 0.0354(13) -0.0076(12) 0.0247(12) 0.0019(12)
C23 0.0365(13) 0.0415(13) 0.0312(12) -0.0042(10) 0.0181(10) -0.0013(10)
C24 0.0419(14) 0.0432(14) 0.0384(13) -0.0087(11) 0.0197(11) -0.0091(11)
C25 0.0313(12) 0.0385(12) 0.0298(11) 0.0004(10) 0.0163(10) 0.0030(10)
C26 0.0374(13) 0.0415(13) 0.0397(13) 0.0018(11) 0.0232(11) 0.0011(11)

loop_
_atom_type_symbol
_atom_type_description
_atom_type_scat_dispersion_real
_atom_type_scat_dispersion_imag
_atom_type_scat_source
C C 0.0033 0.0016 'International Tables Vol C Tables 4.2.6.8 and 6.1.1.4'
H H 0.0000 0.0000 'International Tables Vol C Tables 4.2.6.8 and 6.1.1.4'
N N 0.0061 0.0033 'International Tables Vol C Tables 4.2.6.8 and 6.1.1.4'
O O 0.0106 0.0060 'International Tables Vol C Tables 4.2.6.8 and 6.1.1.4'
Cd Cd -0.8075 1.2024 'International Tables Vol C Tables 4.2.6.8 and 6.1.1.4'

loop_
_geom_angle_atom_site_label_1
_geom_angle_atom_site_label_2
_geom_angle_atom_site_label_3
_geom_angle
_geom_angle_site_symmetry_1
_geom_angle_site_symmetry_3
N6 Cd1 N3 99.26(15) . .
N6 Cd1 O4 90.60(11) . 4_476
N3 Cd1 O4 151.63(9) . 4_476
N6 Cd1 O2 153.65(10) . .
N3 Cd1 O2 91.67(10) . .
O4 Cd1 O2 90.97(8) 4_476 .
N6 Cd1 O1 99.85(9) . .
N3 Cd1 O1 93.71(9) . .
O4 Cd1 O1 110.84(8) 4_476 .
O2 Cd1 O1 55.29(6) . .
N6 Cd1 O3 96.27(9) . 4_476
N3 Cd1 O3 96.87(8) . 4_476
O4 Cd1 O3 55.41(7) 4_476 4_476
O2 Cd1 O3 106.19(7) . 4_476
O1 Cd1 O3 159.02(9) . 4_476
N6 Cd1 C26 91.12(10) . 4_476
N3 Cd1 C26 124.42(9) . 4_476
O4 Cd1 C26 28.12(7) 4_476 4_476
O2 Cd1 C26 102.38(7) . 4_476
O1 Cd1 C26 138.12(8) . 4_476
O3 Cd1 C26 27.55(7) 4_476 4_476
N6 Cd1 C1 127.41(9) . .
N3 Cd1 C1 90.61(9) . .
O4 Cd1 C1 104.43(7) 4_476 .
O2 Cd1 C1 27.84(7) . .
O1 Cd1 C1 27.65(7) . .
O3 Cd1 C1 133.85(8) 4_476 .
C26 Cd1 C1 124.60(8) 4_476 .
C1 O1 Cd1 90.70(15) . .
H1B O1W H1A 114.4 . .
C9 N1 C10 120.4(2) . .
C9 N1 C8 121.7(2) . .
C10 N1 C8 117.9(2) . .
O1 C1 O2 121.9(2) . .
O1 C1 C2 119.4(2) . .
O2 C1 C2 118.7(2) . .
O1 C1 Cd1 61.65(13) . .
O2 C1 Cd1 60.94(13) . .
C2 C1 Cd1 170.15(17) . .
C1 O2 Cd1 91.23(15) . .
H2A O2W H2B 101.6 . .
C18 N2 C17 120.9(2) . .
C18 N2 C19 119.8(2) . .
C17 N2 C19 119.3(2) . .
C4 C2 C3 119.6(2) . .
C4 C2 C1 119.8(2) . .
C3 C2 C1 120.5(2) . .
C26 O3 Cd1 87.47(15) . 4_675
H3A O3W H3B 104.8 . .
N4 N3 Cd1 117.5(2) . .
C5 C3 C2 120.1(2) . .
C5 C3 H3 120.0 . .
C2 C3 H3 120.0 . .
C26 O4 Cd1 93.35(16) . 4_675
N5 N4 N3 177.6(3) . .
C2 C4 C6 120.2(2) . .
C2 C4 H4 119.9 . .
C6 C4 H4 119.9 . .
C3 C5 C7 120.3(2) . .
C3 C5 H5 119.9 . .
C7 C5 H5 119.9 . .
N7 N6 Cd1 115.3(2) . .
C7 C6 C4 119.9(2) . .
C7 C6 H6 120.0 . .
C4 C6 H6 120.0 . .
N8 N7 N6 179.1(4) . .
C6 C7 C5 119.8(2) . .
C6 C7 C8 119.6(2) . .
C5 C7 C8 120.6(2) . .
C7 C8 N1 112.8(2) . .
C7 C8 H8A 109.0 . .
N1 C8 H8A 109.0 . .
C7 C8 H8B 109.0 . .
N1 C8 H8B 109.0 . .
H8A C8 H8B 107.8 . .
N1 C9 C11 120.7(2) . .
N1 C9 H9 119.7 . .
C11 C9 H9 119.7 . .
N1 C10 C12 120.8(3) . .
N1 C10 H10 119.6 . .
C12 C10 H10 119.6 . .
C13 C11 C9 120.3(2) . .
C13 C11 H11 119.9 . .
C9 C11 H11 119.9 . .
C10 C12 C13 120.7(2) . .
C10 C12 H12 119.6 . .
C13 C12 H12 119.6 . .
C11 C13 C12 117.1(2) . .
C11 C13 C14 121.7(2) . .
C12 C13 C14 121.1(2) . .
C16 C14 C15 117.2(2) . .
C16 C14 C13 120.8(2) . .
C15 C14 C13 122.0(2) . .
C17 C15 C14 120.1(2) . .
C17 C15 H15 119.9 . .
C14 C15 H15 119.9 . .
C18 C16 C14 120.7(2) . .
C18 C16 H16 119.7 . .
C14 C16 H16 119.7 . .
N2 C17 C15 120.8(2) . .
N2 C17 H17 119.6 . .
C15 C17 H17 119.6 . .
N2 C18 C16 120.3(2) . .
N2 C18 H18 119.8 . .
C16 C18 H18 119.8 . .
N2 C19 C20 111.5(2) . .
N2 C19 H19A 109.3 . .
C20 C19 H19A 109.3 . .
N2 C19 H19B 109.3 . .
C20 C19 H19B 109.3 . .
H19A C19 H19B 108.0 . .
C22 C20 C21 119.4(2) . .
C22 C20 C19 121.5(2) . .
C21 C20 C19 119.1(2) . .
C23 C21 C20 120.2(2) . .
C23 C21 H21 119.9 . .
C20 C21 H21 119.9 . .
C24 C22 C20 120.6(2) . .
C24 C22 H22 119.7 . .
C20 C22 H22 119.7 . .
C21 C23 C25 120.1(2) . .
C21 C23 H23 120.0 . .
C25 C23 H23 120.0 . .
C22 C24 C25 120.0(2) . .
C22 C24 H24 120.0 . .
C25 C24 H24 120.0 . .
C24 C25 C23 119.7(2) . .
C24 C25 C26 121.1(2) . .
C23 C25 C26 119.1(2) . .
O3 C26 O4 122.6(2) . .
O3 C26 C25 120.2(2) . .
O4 C26 C25 117.2(2) . .
O3 C26 Cd1 64.98(14) . 4_675
O4 C26 Cd1 58.53(13) . 4_675
C25 C26 Cd1 168.24(18) . 4_675

loop_
_geom_bond_atom_site_label_1
_geom_bond_atom_site_label_2
_geom_bond_distance
_geom_bond_site_symmetry_2
Cd1 N6 2.253(3) .
Cd1 N3 2.273(3) .
Cd1 O4 2.293(2) 4_476
Cd1 O2 2.3595(19) .
Cd1 O1 2.375(2) .
Cd1 O3 2.434(2) 4_476
Cd1 C26 2.684(2) 4_476
Cd1 C1 2.699(2) .
O1 C1 1.252(3) .
O1W H1B 0.8500 .
O1W H1A 0.8501 .
N1 C9 1.332(3) .
N1 C10 1.333(3) .
N1 C8 1.507(3) .
C1 O2 1.261(3) .
C1 C2 1.503(3) .
O2W H2A 0.8500 .
O2W H2B 0.8500 .
N2 C18 1.335(3) .
N2 C17 1.346(3) .
N2 C19 1.504(3) .
C2 C4 1.385(3) .
C2 C3 1.393(3) .
O3 C26 1.243(3) .
O3 Cd1 2.434(2) 4_675
O3W H3A 0.8499 .
O3W H3B 0.8501 .
N3 N4 1.180(4) .
C3 C5 1.383(4) .
C3 H3 0.9500 .
O4 C26 1.267(3) .
O4 Cd1 2.293(2) 4_675
N4 N5 1.151(4) .
C4 C6 1.396(3) .
C4 H4 0.9500 .
C5 C7 1.390(4) .
C5 H5 0.9500 .
N6 N7 1.190(4) .
C6 C7 1.383(3) .
C6 H6 0.9500 .
N7 N8 1.132(4) .
C7 C8 1.506(3) .
C8 H8A 0.9900 .
C8 H8B 0.9900 .
C9 C11 1.384(3) .
C9 H9 0.9500 .
C10 C12 1.371(4) .
C10 H10 0.9500 .
C11 C13 1.380(3) .
C11 H11 0.9500 .
C12 C13 1.381(4) .
C12 H12 0.9500 .
C13 C14 1.484(3) .
C14 C16 1.392(3) .
C14 C15 1.398(3) .
C15 C17 1.368(4) .
C15 H15 0.9500 .
C16 C18 1.373(4) .
C16 H16 0.9500 .
C17 H17 0.9500 .
C18 H18 0.9500 .
C19 C20 1.511(3) .
C19 H19A 0.9900 .
C19 H19B 0.9900 .
C20 C22 1.383(4) .
C20 C21 1.390(4) .
C21 C23 1.385(3) .
C21 H21 0.9500 .
C22 C24 1.382(4) .
C22 H22 0.9500 .
C23 C25 1.389(3) .
C23 H23 0.9500 .
C24 C25 1.385(3) .
C24 H24 0.9500 .
C25 C26 1.511(3) .
C26 Cd1 2.684(2) 4_675
